data_7247259
loop_
_publ_author_name
'Mukherjee, Aparajita'
'Datta, Sayanti'
'Richmond, Michael G.'
'Bhattacharya, Samaresh'

_publ_section_title
;
 Ruthenium complexes of 1,4-diazabutadiene ligands with a cis-RuCl2 moiety
 for catalytic acceptorless dehydrogenation of alcohols: DFT evidence of
 chemically non-innocent ligand participation
;
_journal_issue 36
_journal_name_full 'RSC Advances'
_journal_page_first 25660
_journal_page_last 25672
_journal_paper_doi 10.1039/D3RA04750D
_journal_volume 13
_journal_year 2023
_chemical_formula_sum 'C30 H30 Cl8 N4 Ru'
_chemical_formula_weight 831.25
_space_group_crystal_system triclinic
_space_group_IT_number 2
_space_group_name_Hall '-P 1'
_space_group_name_H-M_alt 'P -1'
_atom_sites_solution_hydrogens geom
_audit_creation_method SHELXL-2016/6
_audit_update_record
;
2023-06-01 deposited with the CCDC.	2023-08-07 downloaded from the CCDC.
;
_cell_angle_alpha 112.6980(10)
_cell_angle_beta 94.0140(10)
_cell_angle_gamma 113.0940(10)
_cell_formula_units_Z 2
_cell_length_a 10.8657(2)
_cell_length_b 13.3710(2)
_cell_length_c 14.4857(3)
_cell_measurement_reflns_used 345
_cell_measurement_temperature 298(2)
_cell_measurement_theta_max 27.572
_cell_measurement_theta_min 1.578
_cell_volume 1724.14(6)
_computing_structure_refinement 'SHELXL-2016/6 (Sheldrick, 2016)'
_diffrn_ambient_temperature 298(2)
_diffrn_measured_fraction_theta_full 0.999
_diffrn_measured_fraction_theta_max 0.995
_diffrn_measurement_device_type CCD
_diffrn_radiation_type MoK\a
_diffrn_radiation_wavelength 0.71073
_diffrn_reflns_av_R_equivalents 0.0542
_diffrn_reflns_av_unetI/netI 0.0535
_diffrn_reflns_Laue_measured_fraction_full 0.999
_diffrn_reflns_Laue_measured_fraction_max 0.995
_diffrn_reflns_limit_h_max 14
_diffrn_reflns_limit_h_min -14
_diffrn_reflns_limit_k_max 17
_diffrn_reflns_limit_k_min -17
_diffrn_reflns_limit_l_max 18
_diffrn_reflns_limit_l_min -18
_diffrn_reflns_number 30195
_diffrn_reflns_point_group_measured_fraction_full 0.999
_diffrn_reflns_point_group_measured_fraction_max 0.995
_diffrn_reflns_theta_full 25.242
_diffrn_reflns_theta_max 27.572
_diffrn_reflns_theta_min 1.578
_exptl_absorpt_coefficient_mu 1.103
_exptl_crystal_colour Blue
_exptl_crystal_density_diffrn 1.601
_exptl_crystal_density_method 'not measured'
_exptl_crystal_description block
_exptl_crystal_F_000 836
_exptl_crystal_size_max 0.24
_exptl_crystal_size_mid 0.15
_exptl_crystal_size_min 0.10
_refine_diff_density_max 0.716
_refine_diff_density_min -0.561
_refine_diff_density_rms 0.076
_refine_ls_extinction_method none
_refine_ls_goodness_of_fit_ref 1.052
_refine_ls_hydrogen_treatment constr
_refine_ls_matrix_type full
_refine_ls_number_parameters 388
_refine_ls_number_reflns 7938
_refine_ls_number_restraints 0
_refine_ls_restrained_S_all 1.052
_refine_ls_R_factor_all 0.0642
_refine_ls_R_factor_gt 0.0448
_refine_ls_shift/su_max 0.001
_refine_ls_shift/su_mean 0.000
_refine_ls_structure_factor_coef Fsqd
_refine_ls_weighting_details 'w=1/[\s^2^(Fo^2^)+(0.0483P)^2^+0.3279P] where P=(Fo^2^+2Fc^2^)/3'
_refine_ls_weighting_scheme calc
_refine_ls_wR_factor_gt 0.1003
_refine_ls_wR_factor_ref 0.1102
_reflns_Friedel_coverage 0.000
_reflns_number_gt 6057
_reflns_number_total 7938
_reflns_threshold_expression 'I > 2\s(I)'
_cod_data_source_file d3ra04750d2.cif
_cod_data_source_block AM-8
_cod_database_code 7247259
_shelx_shelxl_version_number 2016/6
_shelx_space_group_comment
;
The symmetry employed for this shelxl refinement is uniquely defined
by the following loop, which should always be used as a source of
symmetry information in preference to the above space-group names.
They are only intended as comments.
;

loop_
_space_group_symop_operation_xyz
'x, y, z'
'-x, -y, -z'

loop_
_atom_site_label
_atom_site_type_symbol
_atom_site_fract_x
_atom_site_fract_y
_atom_site_fract_z
_atom_site_U_iso_or_equiv
_atom_site_adp_type
_atom_site_occupancy
_atom_site_site_symmetry_order
_atom_site_calc_flag
_atom_site_refinement_flags_posn
_atom_site_refinement_flags_adp
_atom_site_refinement_flags_occupancy
_atom_site_disorder_assembly
_atom_site_disorder_group
Ru1 Ru 0.44216(3) 0.22286(2) 0.48232(2) 0.03346(9) Uani 1 1 d . . . . .
Cl1 Cl 0.25724(8) 0.27571(7) 0.51645(7) 0.0430(2) Uani 1 1 d . . . . .
Cl2 Cl 0.28417(8) 0.01997(7) 0.35316(7) 0.0429(2) Uani 1 1 d . . . . .
Cl3 Cl 1.00484(17) 0.70880(18) 0.27138(18) 0.1395(7) Uani 1 1 d . . . . .
Cl4 Cl 0.7321(2) 0.5277(2) 0.14177(13) 0.1496(8) Uani 1 1 d . . . . .
Cl5 Cl 0.85773(14) 0.50127(13) 0.30551(12) 0.0978(4) Uani 1 1 d . . . . .
Cl6 Cl 0.2260(2) 0.71872(18) 0.09911(17) 0.1465(7) Uani 1 1 d . . . . .
Cl7 Cl 0.09737(19) 0.82392(17) 0.01361(15) 0.1370(7) Uani 1 1 d . . . . .
Cl8 Cl 0.38971(19) 0.90610(19) 0.05048(15) 0.1443(7) Uani 1 1 d . . . . .
N1 N 0.6058(3) 0.1829(2) 0.4763(2) 0.0384(6) Uani 1 1 d . . . . .
N2 N 0.4382(3) 0.1600(2) 0.5914(2) 0.0383(6) Uani 1 1 d . . . . .
N3 N 0.5879(3) 0.3968(2) 0.5737(2) 0.0398(6) Uani 1 1 d . . . . .
N4 N 0.4685(3) 0.2976(2) 0.3807(2) 0.0381(6) Uani 1 1 d . . . . .
C1 C 0.6339(4) 0.1515(3) 0.5461(3) 0.0457(8) Uani 1 1 d . . . . .
H1 H 0.711539 0.139247 0.554692 0.055 Uiso 1 1 calc R U . . .
C2 C 0.5400(4) 0.1369(3) 0.6090(3) 0.0479(9) Uani 1 1 d . . . . .
H2 H 0.551050 0.112239 0.659589 0.058 Uiso 1 1 calc R U . . .
C9 C 0.3358(4) 0.1378(3) 0.6495(3) 0.0470(8) Uani 1 1 d . . . . .
C14 C 0.3757(5) 0.1858(4) 0.7560(3) 0.0693(12) Uani 1 1 d . . . . .
H14 H 0.468831 0.234323 0.791750 0.083 Uiso 1 1 calc R U . . .
C13 C 0.2754(7) 0.1608(6) 0.8087(4) 0.0977(18) Uani 1 1 d . . . . .
H13 H 0.300877 0.193955 0.880621 0.117 Uiso 1 1 calc R U . . .
C12 C 0.1372(6) 0.0866(6) 0.7552(5) 0.0970(18) Uani 1 1 d . . . . .
H12 H 0.069932 0.070395 0.790888 0.116 Uiso 1 1 calc R U . . .
C11 C 0.1004(5) 0.0377(5) 0.6501(4) 0.0750(13) Uani 1 1 d . . . . .
H11 H 0.007927 -0.014777 0.614053 0.090 Uiso 1 1 calc R U . . .
C10 C 0.1980(4) 0.0646(4) 0.5959(3) 0.0553(10) Uani 1 1 d . . . . .
H10 H 0.171251 0.033735 0.524263 0.066 Uiso 1 1 calc R U . . .
C3 C 0.6987(3) 0.1999(3) 0.4120(3) 0.0431(8) Uani 1 1 d . . . . .
C4 C 0.6454(4) 0.1501(4) 0.3074(3) 0.0576(10) Uani 1 1 d . . . . .
H4 H 0.549975 0.107545 0.278799 0.069 Uiso 1 1 calc R U . . .
C5 C 0.7352(5) 0.1636(5) 0.2443(4) 0.0786(13) Uani 1 1 d . . . . .
H5 H 0.700414 0.128465 0.172857 0.094 Uiso 1 1 calc R U . . .
C6 C 0.8751(5) 0.2290(5) 0.2880(5) 0.0827(15) Uani 1 1 d . . . . .
H6 H 0.935052 0.239693 0.245977 0.099 Uiso 1 1 calc R U . . .
C7 C 0.9275(5) 0.2782(5) 0.3912(5) 0.0872(16) Uani 1 1 d . . . . .
H7 H 1.022945 0.320994 0.419424 0.105 Uiso 1 1 calc R U . . .
C8 C 0.8406(4) 0.2655(4) 0.4551(4) 0.0666(11) Uani 1 1 d . . . . .
H8 H 0.876760 0.300503 0.526374 0.080 Uiso 1 1 calc R U . . .
C17 C 0.6529(4) 0.4460(3) 0.6812(3) 0.0433(8) Uani 1 1 d . . . . .
C22 C 0.7939(4) 0.4870(4) 0.7137(3) 0.0620(11) Uani 1 1 d . . . . .
H22 H 0.847151 0.482753 0.666156 0.074 Uiso 1 1 calc R U . . .
C21 C 0.8543(5) 0.5342(4) 0.8172(4) 0.0800(14) Uani 1 1 d . . . . .
H21 H 0.948821 0.560606 0.839497 0.096 Uiso 1 1 calc R U . . .
C20 C 0.7775(5) 0.5427(4) 0.8879(4) 0.0774(13) Uani 1 1 d . . . . .
H20 H 0.819228 0.575777 0.957984 0.093 Uiso 1 1 calc R U . . .
C19 C 0.6373(5) 0.5018(4) 0.8539(4) 0.0740(13) Uani 1 1 d . . . . .
H19 H 0.584580 0.508360 0.901779 0.089 Uiso 1 1 calc R U . . .
C18 C 0.5739(4) 0.4516(4) 0.7505(3) 0.0599(10) Uani 1 1 d . . . . .
H18 H 0.478639 0.421796 0.728015 0.072 Uiso 1 1 calc R U . . .
C15 C 0.6346(3) 0.4634(3) 0.5260(3) 0.0461(8) Uani 1 1 d . . . . .
H15 H 0.708124 0.541493 0.559679 0.055 Uiso 1 1 calc R U . . .
C16 C 0.5664(4) 0.4093(3) 0.4200(3) 0.0452(8) Uani 1 1 d . . . . .
H16 H 0.590080 0.451105 0.380320 0.054 Uiso 1 1 calc R U . . .
C23 C 0.3901(4) 0.2454(3) 0.2756(3) 0.0444(8) Uani 1 1 d . . . . .
C24 C 0.4564(4) 0.2538(4) 0.1983(3) 0.0607(10) Uani 1 1 d . . . . .
H24 H 0.552622 0.289761 0.213286 0.073 Uiso 1 1 calc R U . . .
C25 C 0.3786(5) 0.2084(5) 0.0993(3) 0.0761(13) Uani 1 1 d . . . . .
H25 H 0.422562 0.213883 0.047396 0.091 Uiso 1 1 calc R U . . .
C26 C 0.2359(5) 0.1550(5) 0.0767(4) 0.0782(13) Uani 1 1 d . . . . .
H26 H 0.184143 0.125073 0.009725 0.094 Uiso 1 1 calc R U . . .
C27 C 0.1703(5) 0.1460(4) 0.1525(3) 0.0660(11) Uani 1 1 d . . . . .
H27 H 0.073992 0.110261 0.136764 0.079 Uiso 1 1 calc R U . . .
C28 C 0.2459(4) 0.1894(3) 0.2523(3) 0.0514(9) Uani 1 1 d . . . . .
H28 H 0.200915 0.181322 0.303198 0.062 Uiso 1 1 calc R U . . .
C29 C 0.8438(5) 0.6045(5) 0.2658(4) 0.0802(14) Uani 1 1 d . . . . .
H29 H 0.803484 0.649427 0.313658 0.096 Uiso 1 1 calc R U . . .
C30 C 0.2439(5) 0.8493(4) 0.0925(4) 0.0815(14) Uani 1 1 d . . . . .
H30 H 0.257422 0.910201 0.162532 0.098 Uiso 1 1 calc R U . . .

loop_
_atom_site_aniso_label
_atom_site_aniso_U_11
_atom_site_aniso_U_22
_atom_site_aniso_U_33
_atom_site_aniso_U_23
_atom_site_aniso_U_13
_atom_site_aniso_U_12
Ru1 0.03188(15) 0.03299(14) 0.03984(17) 0.02100(12) 0.00930(11) 0.01431(11)
Cl1 0.0411(4) 0.0479(5) 0.0528(5) 0.0293(4) 0.0187(4) 0.0246(4)
Cl2 0.0434(5) 0.0368(4) 0.0440(5) 0.0188(4) 0.0053(4) 0.0144(4)
Cl3 0.0854(11) 0.1582(16) 0.212(2) 0.1298(16) 0.0517(12) 0.0422(11)
Cl4 0.1389(16) 0.196(2) 0.0815(12) 0.0448(13) 0.0113(11) 0.0658(15)
Cl5 0.0678(8) 0.1048(10) 0.1282(13) 0.0615(9) 0.0364(8) 0.0355(8)
Cl6 0.1792(19) 0.1341(15) 0.1686(19) 0.0914(14) 0.0702(16) 0.0839(15)
Cl7 0.1077(13) 0.1137(12) 0.1358(15) 0.0246(11) -0.0237(11) 0.0405(10)
Cl8 0.1073(13) 0.1637(17) 0.1317(16) 0.0654(14) 0.0464(12) 0.0322(12)
N1 0.0369(15) 0.0354(14) 0.0432(17) 0.0188(13) 0.0078(13) 0.0161(12)
N2 0.0400(15) 0.0353(14) 0.0393(16) 0.0215(13) 0.0064(12) 0.0128(12)
N3 0.0360(15) 0.0346(14) 0.0515(18) 0.0221(13) 0.0122(13) 0.0159(12)
N4 0.0403(15) 0.0433(15) 0.0435(17) 0.0261(13) 0.0159(13) 0.0239(13)
C1 0.042(2) 0.0463(19) 0.056(2) 0.0274(18) 0.0093(17) 0.0232(17)
C2 0.053(2) 0.048(2) 0.051(2) 0.0305(18) 0.0061(18) 0.0237(18)
C9 0.055(2) 0.049(2) 0.051(2) 0.0370(18) 0.0189(18) 0.0225(18)
C14 0.072(3) 0.084(3) 0.053(3) 0.044(2) 0.016(2) 0.024(2)
C13 0.111(5) 0.132(5) 0.061(3) 0.065(3) 0.037(3) 0.043(4)
C12 0.088(4) 0.133(5) 0.114(5) 0.093(4) 0.057(4) 0.050(4)
C11 0.059(3) 0.098(4) 0.089(4) 0.066(3) 0.027(3) 0.030(3)
C10 0.051(2) 0.064(2) 0.059(3) 0.040(2) 0.016(2) 0.021(2)
C3 0.0368(18) 0.0444(18) 0.058(2) 0.0271(18) 0.0154(17) 0.0228(16)
C4 0.049(2) 0.072(3) 0.057(3) 0.029(2) 0.016(2) 0.030(2)
C5 0.083(4) 0.110(4) 0.064(3) 0.045(3) 0.035(3) 0.056(3)
C6 0.072(3) 0.115(4) 0.105(4) 0.071(4) 0.056(3) 0.058(3)
C7 0.045(3) 0.126(4) 0.110(5) 0.069(4) 0.034(3) 0.039(3)
C8 0.045(2) 0.079(3) 0.076(3) 0.039(3) 0.017(2) 0.024(2)
C17 0.043(2) 0.0336(16) 0.049(2) 0.0168(16) 0.0064(17) 0.0150(15)
C22 0.047(2) 0.064(3) 0.054(3) 0.013(2) 0.005(2) 0.022(2)
C21 0.060(3) 0.083(3) 0.059(3) 0.007(3) -0.009(2) 0.024(3)
C20 0.083(4) 0.064(3) 0.052(3) 0.014(2) -0.007(3) 0.019(3)
C19 0.075(3) 0.078(3) 0.053(3) 0.024(2) 0.021(2) 0.025(3)
C18 0.050(2) 0.060(2) 0.055(3) 0.021(2) 0.010(2) 0.017(2)
C15 0.0373(19) 0.0381(17) 0.060(2) 0.0250(18) 0.0124(17) 0.0121(15)
C16 0.046(2) 0.050(2) 0.058(2) 0.0388(19) 0.0237(18) 0.0224(17)
C23 0.048(2) 0.052(2) 0.048(2) 0.0326(18) 0.0159(17) 0.0265(17)
C24 0.060(3) 0.083(3) 0.060(3) 0.047(2) 0.025(2) 0.037(2)
C25 0.090(4) 0.112(4) 0.051(3) 0.052(3) 0.030(3) 0.052(3)
C26 0.083(4) 0.100(4) 0.053(3) 0.042(3) 0.006(3) 0.038(3)
C27 0.063(3) 0.079(3) 0.059(3) 0.038(2) 0.006(2) 0.030(2)
C28 0.052(2) 0.064(2) 0.050(2) 0.035(2) 0.0164(19) 0.028(2)
C29 0.068(3) 0.109(4) 0.067(3) 0.035(3) 0.027(2) 0.047(3)
C30 0.083(3) 0.084(3) 0.051(3) 0.013(2) 0.007(2) 0.032(3)

loop_
_atom_type_symbol
_atom_type_description
_atom_type_scat_dispersion_real
_atom_type_scat_dispersion_imag
_atom_type_scat_source
C C 0.0033 0.0016 'International Tables Vol C Tables 4.2.6.8 and 6.1.1.4'
H H 0.0000 0.0000 'International Tables Vol C Tables 4.2.6.8 and 6.1.1.4'
N N 0.0061 0.0033 'International Tables Vol C Tables 4.2.6.8 and 6.1.1.4'
Cl Cl 0.1484 0.1585 'International Tables Vol C Tables 4.2.6.8 and 6.1.1.4'
Ru Ru -1.2594 0.8363 'International Tables Vol C Tables 4.2.6.8 and 6.1.1.4'

loop_
_geom_angle_atom_site_label_1
_geom_angle_atom_site_label_2
_geom_angle_atom_site_label_3
_geom_angle
_geom_angle_site_symmetry_1
_geom_angle_site_symmetry_3
_geom_angle_publ_flag
N3 Ru1 N1 84.98(10) . . ?
N3 Ru1 N2 97.34(11) . . ?
N1 Ru1 N2 77.43(10) . . ?
N3 Ru1 N4 77.57(11) . . ?
N1 Ru1 N4 98.50(10) . . ?
N2 Ru1 N4 173.84(11) . . ?
N3 Ru1 Cl1 91.92(7) . . ?
N1 Ru1 Cl1 171.27(8) . . ?
N2 Ru1 Cl1 94.93(8) . . ?
N4 Ru1 Cl1 88.76(7) . . ?
N3 Ru1 Cl2 171.36(8) . . ?
N1 Ru1 Cl2 91.89(8) . . ?
N2 Ru1 Cl2 89.80(8) . . ?
N4 Ru1 Cl2 94.99(8) . . ?
Cl1 Ru1 Cl2 92.29(3) . . ?
C1 N1 C3 118.4(3) . . ?
C1 N1 Ru1 114.7(2) . . ?
C3 N1 Ru1 126.5(2) . . ?
C2 N2 C9 116.9(3) . . ?
C2 N2 Ru1 115.0(2) . . ?
C9 N2 Ru1 128.1(2) . . ?
C15 N3 C17 118.5(3) . . ?
C15 N3 Ru1 115.6(2) . . ?
C17 N3 Ru1 125.4(2) . . ?
C16 N4 C23 116.9(3) . . ?
C16 N4 Ru1 114.3(2) . . ?
C23 N4 Ru1 128.7(2) . . ?
N1 C1 C2 116.6(3) . . ?
N1 C1 H1 121.7 . . ?
C2 C1 H1 121.7 . . ?
N2 C2 C1 115.7(3) . . ?
N2 C2 H2 122.1 . . ?
C1 C2 H2 122.1 . . ?
C14 C9 C10 120.7(4) . . ?
C14 C9 N2 120.6(3) . . ?
C10 C9 N2 118.7(3) . . ?
C9 C14 C13 119.0(4) . . ?
C9 C14 H14 120.5 . . ?
C13 C14 H14 120.5 . . ?
C12 C13 C14 120.4(5) . . ?
C12 C13 H13 119.8 . . ?
C14 C13 H13 119.8 . . ?
C11 C12 C13 119.7(5) . . ?
C11 C12 H12 120.2 . . ?
C13 C12 H12 120.2 . . ?
C12 C11 C10 121.1(5) . . ?
C12 C11 H11 119.5 . . ?
C10 C11 H11 119.5 . . ?
C9 C10 C11 119.1(4) . . ?
C9 C10 H10 120.5 . . ?
C11 C10 H10 120.5 . . ?
C4 C3 C8 120.5(4) . . ?
C4 C3 N1 119.1(3) . . ?
C8 C3 N1 120.4(3) . . ?
C3 C4 C5 119.3(4) . . ?
C3 C4 H4 120.3 . . ?
C5 C4 H4 120.3 . . ?
C6 C5 C4 119.5(5) . . ?
C6 C5 H5 120.2 . . ?
C4 C5 H5 120.2 . . ?
C7 C6 C5 121.0(4) . . ?
C7 C6 H6 119.5 . . ?
C5 C6 H6 119.5 . . ?
C6 C7 C8 120.5(4) . . ?
C6 C7 H7 119.8 . . ?
C8 C7 H7 119.8 . . ?
C7 C8 C3 119.2(4) . . ?
C7 C8 H8 120.4 . . ?
C3 C8 H8 120.4 . . ?
C18 C17 C22 120.8(4) . . ?
C18 C17 N3 119.2(3) . . ?
C22 C17 N3 120.0(3) . . ?
C21 C22 C17 119.1(4) . . ?
C21 C22 H22 120.4 . . ?
C17 C22 H22 120.4 . . ?
C20 C21 C22 120.9(4) . . ?
C20 C21 H21 119.6 . . ?
C22 C21 H21 119.6 . . ?
C21 C20 C19 119.1(4) . . ?
C21 C20 H20 120.5 . . ?
C19 C20 H20 120.5 . . ?
C18 C19 C20 121.1(4) . . ?
C18 C19 H19 119.4 . . ?
C20 C19 H19 119.4 . . ?
C17 C18 C19 118.9(4) . . ?
C17 C18 H18 120.5 . . ?
C19 C18 H18 120.5 . . ?
N3 C15 C16 115.7(3) . . ?
N3 C15 H15 122.2 . . ?
C16 C15 H15 122.2 . . ?
N4 C16 C15 116.4(3) . . ?
N4 C16 H16 121.8 . . ?
C15 C16 H16 121.8 . . ?
C24 C23 C28 120.0(4) . . ?
C24 C23 N4 120.8(3) . . ?
C28 C23 N4 119.2(3) . . ?
C25 C24 C23 119.5(4) . . ?
C25 C24 H24 120.2 . . ?
C23 C24 H24 120.2 . . ?
C24 C25 C26 120.5(4) . . ?
C24 C25 H25 119.8 . . ?
C26 C25 H25 119.8 . . ?
C27 C26 C25 120.2(4) . . ?
C27 C26 H26 119.9 . . ?
C25 C26 H26 119.9 . . ?
C26 C27 C28 120.6(4) . . ?
C26 C27 H27 119.7 . . ?
C28 C27 H27 119.7 . . ?
C27 C28 C23 119.3(4) . . ?
C27 C28 H28 120.4 . . ?
C23 C28 H28 120.4 . . ?
Cl3 C29 Cl5 111.2(3) . . ?
Cl3 C29 Cl4 111.5(3) . . ?
Cl5 C29 Cl4 110.3(3) . . ?
Cl3 C29 H29 107.9 . . ?
Cl5 C29 H29 107.9 . . ?
Cl4 C29 H29 107.9 . . ?
Cl6 C30 Cl7 111.4(3) . . ?
Cl6 C30 Cl8 109.7(3) . . ?
Cl7 C30 Cl8 111.3(3) . . ?
Cl6 C30 H30 108.1 . . ?
Cl7 C30 H30 108.1 . . ?
Cl8 C30 H30 108.1 . . ?

loop_
_geom_bond_atom_site_label_1
_geom_bond_atom_site_label_2
_geom_bond_distance
_geom_bond_site_symmetry_2
_geom_bond_publ_flag
Ru1 N3 2.028(3) . ?
Ru1 N1 2.046(2) . ?
Ru1 N2 2.053(2) . ?
Ru1 N4 2.053(3) . ?
Ru1 Cl1 2.4010(8) . ?
Ru1 Cl2 2.4055(8) . ?
Cl3 C29 1.729(5) . ?
Cl4 C29 1.747(5) . ?
Cl5 C29 1.739(5) . ?
Cl6 C30 1.721(5) . ?
Cl7 C30 1.726(5) . ?
Cl8 C30 1.734(5) . ?
N1 C1 1.293(4) . ?
N1 C3 1.434(4) . ?
N2 C2 1.293(4) . ?
N2 C9 1.449(4) . ?
N3 C15 1.301(4) . ?
N3 C17 1.431(4) . ?
N4 C16 1.304(4) . ?
N4 C23 1.436(4) . ?
C1 C2 1.421(5) . ?
C1 H1 0.9300 . ?
C2 H2 0.9300 . ?
C9 C14 1.379(5) . ?
C9 C10 1.380(5) . ?
C14 C13 1.383(6) . ?
C14 H14 0.9300 . ?
C13 C12 1.383(7) . ?
C13 H13 0.9300 . ?
C12 C11 1.359(7) . ?
C12 H12 0.9300 . ?
C11 C10 1.380(5) . ?
C11 H11 0.9300 . ?
C10 H10 0.9300 . ?
C3 C4 1.367(5) . ?
C3 C8 1.385(5) . ?
C4 C5 1.392(5) . ?
C4 H4 0.9300 . ?
C5 C6 1.368(6) . ?
C5 H5 0.9300 . ?
C6 C7 1.349(7) . ?
C6 H6 0.9300 . ?
C7 C8 1.376(6) . ?
C7 H7 0.9300 . ?
C8 H8 0.9300 . ?
C17 C18 1.365(5) . ?
C17 C22 1.382(5) . ?
C22 C21 1.373(6) . ?
C22 H22 0.9300 . ?
C21 C20 1.364(6) . ?
C21 H21 0.9300 . ?
C20 C19 1.377(6) . ?
C20 H20 0.9300 . ?
C19 C18 1.373(6) . ?
C19 H19 0.9300 . ?
C18 H18 0.9300 . ?
C15 C16 1.413(5) . ?
C15 H15 0.9300 . ?
C16 H16 0.9300 . ?
C23 C24 1.391(5) . ?
C23 C28 1.393(5) . ?
C24 C25 1.376(6) . ?
C24 H24 0.9300 . ?
C25 C26 1.378(6) . ?
C25 H25 0.9300 . ?
C26 C27 1.369(6) . ?
C26 H26 0.9300 . ?
C27 C28 1.383(5) . ?
C27 H27 0.9300 . ?
C28 H28 0.9300 . ?
C29 H29 0.9800 . ?
C30 H30 0.9800 . ?
